data_2101432
loop_
_publ_author_name
'Frydenvang, K.'
'Jensen, B.'

_publ_section_title
;
 Conformational analysis of acetylcholine and related choline esters
;
_journal_issue 1
_journal_name_full 'Acta Crystallographica Section B'
_journal_page_first 184
_journal_page_last 193
_journal_paper_doi 10.1107/S0108768195007567
_journal_volume 52
_journal_year 1996
_chemical_formula_sum 'C7 H16 I N O3'
_chemical_formula_weight 289.12
_symmetry_cell_setting orthorhombic
_symmetry_space_group_name_Hall '-P 2c -2n'
_symmetry_space_group_name_H-M 'P n a m'
_cell_angle_alpha 90.0
_cell_angle_beta 90.0
_cell_angle_gamma 90.0
_cell_formula_units_Z 4
_cell_length_a 10.2670(10)
_cell_length_b 15.305(7)
_cell_length_c 6.873(2)
_cell_volume 1080.0(6)
_diffrn_radiation_type Mo
_diffrn_radiation_wavelength 0.71073
_exptl_absorpt_coefficient_mu 0.292
_exptl_crystal_density_diffrn 1.778(2)
_exptl_crystal_density_meas 1.72
_exptl_crystal_F_000 568
_cod_data_source_file ab0341.cif
_cod_data_source_block MECOLI
_cod_original_cell_volume 1080.0(9)
_cod_original_formula_sum 'C7 H16 I1 N1 O3'
_cod_database_code 2101432

loop_
_atom_site_label
_atom_site_fract_x
_atom_site_fract_y
_atom_site_fract_z
_atom_site_U_iso_or_equiv
C11 .0120(2) .40480(10) .25 .0169(2)
O1 -.02360(10) .49640(10) .25 .01700(10)
C2 .0768(2) .55120(10) .25 .01260(10)
O3 .19040(10) .53230(10) .25 .01920(10)
O4 .02770(10) .63220(10) .25 .01500(10)
C5 .1226(2) .70200(10) .25 .01350(10)
C6 .03410(10) .78140(10) .25 .01210(10)
N7 .10190(10) .86880(10) .25 .01130(10)
C8 .18380(10) .88030(10) .0716(2) .01820(10)
C10 -.0038(2) .93640(10) .25 .0153(2)
I .147350(10) .179310(10) .25 .01289(2)
H111 .066(3) .393(2) .149(5) .0253
H113 -.062(4) .375(3) .25 .0253
H5 .174(3) .697(2) .136(5) .0253
H6 -.021(3) .782(2) .137(5) .0253
H81 .128(3) .871(2) -.040(5) .0253
H82 .254(3) .837(2) .078(5) .0253
H83 .218(3) .939(2) .074(5) .0253
H101 -.055(3) .928(2) .135(5) .0253
H103 .039(4) .993(3) .25 .0253

loop_
_geom_angle_atom_site_label_1
_geom_angle_atom_site_label_2
_geom_angle_atom_site_label_3
_geom_angle
C11 O1 C2 114.50(10)
O1 C2 O3 126.9(2)
O1 C2 O4 107.00(10)
O3 C2 O4 126.10(10)
C2 O4 C5 115.50(10)
O4 C5 C6 100.80(10)
C5 C6 N7 115.70(10)
C6 N7 C8 111.30(10)
C6 N7 C10 106.10(10)
C8 N7 C10 109.00(10)
O1 C11 H111 110(2)
O1 C11 H113 107(3)
H111 C11 H113 115(2)
N7 C8 H81 107(2)
N7 C8 H82 107(2)
N7 C8 H83 107(2)
H81 C8 H82 112(3)
H81 C8 H83 112(3)
H82 C8 H83 111(3)
N7 C10 H101 108(2)
N7 C10 H103 106(3)
H101 C10 H103 112(3)

loop_
_geom_bond_atom_site_label_1
_geom_bond_atom_site_label_2
_geom_bond_distance
C11 O1 1.449(2)
O1 C2 1.328(2)
C2 O3 1.202(2)
C2 O4 1.338(2)
O4 C5 1.447(2)
C5 C6 1.518(2)
C6 N7 1.508(2)
N7 C8 1.497(2)
N7 C10 1.500(2)
C11 H111 0.91(3)
C11 H113 0.89(5)
C5 H5 0.95(3)
C6 H6 0.96(3)
C8 H81 0.97(3)
C8 H82 0.98(3)
C8 H83 0.97(3)
C10 H101 0.96(3)
C10 H103 0.97(4)

loop_
_geom_torsion_atom_site_label_1
_geom_torsion_atom_site_label_2
_geom_torsion_atom_site_label_3
_geom_torsion_atom_site_label_4
_geom_torsion
C11 O1 C2 O4 180
O1 C2 O4 C5 180
C2 O4 C5 C6 180
O4 C5 C6 N7 180
C5 C6 N7 C8 61.60(10)
C5 C6 N7 C10 180
